data_4109654
loop_
_publ_author_name
'Ahmet Gunay'
'William D. Jones'

_publ_contact_author_address 'Department of Chemistry, University of Rochester, Rochester, New York 14627'
_publ_contact_author_email jones@chem.rochester.edu
_publ_contact_author_name 'William D. Jones'
_publ_section_title
;
 Cleavage of Carbon-Carbon Bonds of Diphenylacetylene and Its Derivatives
 via Photolysis of Pt Complexes: Tuning the C-C Bond Formation Energy
 toward Selective C-C Bond Activation
;
_journal_name_full 'Journal of the American Chemical Society'
_journal_page_first 8729
_journal_page_last 8735
_journal_paper_doi 10.1021/ja071698k
_journal_volume 129
_journal_year 2007
_chemical_formula_moiety 'C36 H58 P2 Pt, 0.25(C5 H12)'
_chemical_formula_sum 'C37.25 H61 P2 Pt'
_chemical_formula_weight 765.89
_chemical_name_common jonag09
_chemical_name_systematic 'Ni(dippe)(xyly-lCC-xylyl), 3'
_space_group_IT_number 14
_symmetry_cell_setting monoclinic
_symmetry_space_group_name_Hall '-P 2ybc'
_symmetry_space_group_name_H-M 'P 1 21/c 1'
_atom_sites_solution_hydrogens geom
_atom_sites_solution_primary direct
_atom_sites_solution_secondary difmap
_audit_creation_method SHELXL-97
_cell_angle_alpha 90.00
_cell_angle_beta 103.600(1)
_cell_angle_gamma 90.00
_cell_formula_units_Z 8
_cell_length_a 11.5387(6)
_cell_length_b 30.3901(14)
_cell_length_c 21.5616(10)
_cell_measurement_reflns_used 3309
_cell_measurement_temperature 100.0(1)
_cell_measurement_theta_max 29.32
_cell_measurement_theta_min 2.26
_cell_volume 7348.8(6)
_computing_cell_refinement 'SAINT (Bruker, 2003)'
_computing_data_collection 'APEX2 (Bruker, 2004)'
_computing_data_reduction 'SAINT (Bruker, 2003)'
_computing_molecular_graphics 'SHELXTL (Bruker, 2000)'
_computing_publication_material 'SHELXTL (Bruker, 2000)'
_computing_structure_refinement 'SHELXL-97 (Sheldrick, 1997)'
_computing_structure_solution 'SHELXS-97 (Sheldrick, 1997)'
_diffrn_ambient_temperature 100.0(1)
_diffrn_measured_fraction_theta_full 0.991
_diffrn_measured_fraction_theta_max 0.991
_diffrn_measurement_device_type 'Bruker SMART APEX II CCD Platform'
_diffrn_measurement_method 'area detector, \w scans per \f'
_diffrn_radiation_monochromator graphite
_diffrn_radiation_source 'fine-focus sealed tube'
_diffrn_radiation_type MoK\a
_diffrn_radiation_wavelength 0.71073
_diffrn_reflns_av_R_equivalents 0.0551
_diffrn_reflns_av_sigmaI/netI 0.0642
_diffrn_reflns_limit_h_max 16
_diffrn_reflns_limit_h_min -16
_diffrn_reflns_limit_k_max 42
_diffrn_reflns_limit_k_min -29
_diffrn_reflns_limit_l_max 30
_diffrn_reflns_limit_l_min -28
_diffrn_reflns_number 74160
_diffrn_reflns_theta_full 30.03
_diffrn_reflns_theta_max 30.03
_diffrn_reflns_theta_min 1.18
_exptl_absorpt_coefficient_mu 3.928
_exptl_absorpt_correction_T_max 0.6747
_exptl_absorpt_correction_T_min 0.2925
_exptl_absorpt_correction_type multi-scan
_exptl_absorpt_process_details 'SADABS (Blessing, 1995)'
_exptl_crystal_colour colorless
_exptl_crystal_density_diffrn 1.384
_exptl_crystal_description block
_exptl_crystal_F_000 3140
_exptl_crystal_size_max 0.40
_exptl_crystal_size_mid 0.20
_exptl_crystal_size_min 0.10
_refine_diff_density_max 2.727
_refine_diff_density_min -1.668
_refine_diff_density_rms 0.142
_refine_ls_extinction_method none
_refine_ls_goodness_of_fit_ref 1.023
_refine_ls_hydrogen_treatment constr
_refine_ls_matrix_type full
_refine_ls_number_parameters 770
_refine_ls_number_reflns 21297
_refine_ls_number_restraints 27
_refine_ls_restrained_S_all 1.022
_refine_ls_R_factor_all 0.0631
_refine_ls_R_factor_gt 0.0352
_refine_ls_shift/su_max 0.003
_refine_ls_shift/su_mean 0.000
_refine_ls_structure_factor_coef Fsqd
_refine_ls_weighting_details 'calc w=1/[\s^2^(Fo^2^)+(0.0212P)^2^+8.8957P] where P=(Fo^2^+2Fc^2^)/3'
_refine_ls_weighting_scheme calc
_refine_ls_wR_factor_gt 0.0649
_refine_ls_wR_factor_ref 0.0718
_reflns_number_gt 15303
_reflns_number_total 21297
_reflns_threshold_expression >2sigma(I)
_cod_data_source_file ja071698krom20070310_091733.cif
_cod_data_source_block jonag09
_cod_database_code 4109654

loop_
_symmetry_equiv_pos_as_xyz
'x, y, z'
'-x, y+1/2, -z+1/2'
'-x, -y, -z'
'x, -y-1/2, z-1/2'

loop_
_atom_site_label
_atom_site_type_symbol
_atom_site_fract_x
_atom_site_fract_y
_atom_site_fract_z
_atom_site_U_iso_or_equiv
_atom_site_adp_type
_atom_site_occupancy
_atom_site_symmetry_multiplicity
_atom_site_calc_flag
_atom_site_refinement_flags
_atom_site_disorder_assembly
_atom_site_disorder_group
Pt1 Pt 0.638316(12) 0.251116(4) 0.652614(6) 0.01375(3) Uani 1 1 d . . .
P1 P 0.59522(8) 0.30711(3) 0.71501(4) 0.01515(18) Uani 1 1 d . . .
P2 P 0.48972(8) 0.27702(3) 0.57193(4) 0.01725(19) Uani 1 1 d . . .
C1 C 0.7826(3) 0.21094(11) 0.68647(17) 0.0155(7) Uani 1 1 d . . .
C2 C 0.7349(3) 0.20079(11) 0.62723(17) 0.0169(7) Uani 1 1 d . . .
C3 C 0.8830(3) 0.19859(11) 0.73821(17) 0.0174(7) Uani 1 1 d . . .
C4 C 0.8757(3) 0.20127(12) 0.80183(17) 0.0204(8) Uani 1 1 d . . .
H4A H 0.8039 0.2116 0.8111 0.024 Uiso 1 1 calc R . .
C5 C 0.9694(3) 0.18932(13) 0.85200(18) 0.0233(8) Uani 1 1 d . . .
C6 C 1.0759(3) 0.17551(12) 0.83798(19) 0.0246(9) Uani 1 1 d . . .
H6A H 1.1417 0.1679 0.8719 0.029 Uiso 1 1 calc R . .
C7 C 1.0876(3) 0.17263(12) 0.77546(19) 0.0227(8) Uani 1 1 d . . .
C8 C 0.9904(3) 0.18336(12) 0.72666(18) 0.0207(8) Uani 1 1 d . . .
H8A H 0.9969 0.1803 0.6838 0.025 Uiso 1 1 calc R . .
C9 C 0.7521(3) 0.17319(11) 0.57467(16) 0.0162(7) Uani 1 1 d . . .
C10 C 0.6662(3) 0.14319(12) 0.54303(17) 0.0210(8) Uani 1 1 d . . .
H10A H 0.5942 0.1400 0.5566 0.025 Uiso 1 1 calc R . .
C11 C 0.6836(4) 0.11794(12) 0.49223(18) 0.0230(8) Uani 1 1 d . . .
C12 C 0.7884(4) 0.12299(13) 0.47206(19) 0.0279(9) Uani 1 1 d . . .
H12A H 0.8008 0.1059 0.4373 0.034 Uiso 1 1 calc R . .
C13 C 0.8756(4) 0.15261(14) 0.50173(19) 0.0280(9) Uani 1 1 d . . .
C14 C 0.8567(3) 0.17713(12) 0.55297(18) 0.0213(8) Uani 1 1 d . . .
H14A H 0.9166 0.1971 0.5738 0.026 Uiso 1 1 calc R . .
C15 C 0.5144(3) 0.29104(12) 0.77827(17) 0.0188(8) Uani 1 1 d . . .
C16 C 0.5787(3) 0.25194(13) 0.81582(18) 0.0240(8) Uani 1 1 d . . .
H16A H 0.5296 0.2398 0.8432 0.036 Uiso 1 1 calc R . .
H16B H 0.6554 0.2617 0.8423 0.036 Uiso 1 1 calc R . .
H16C H 0.5923 0.2292 0.7861 0.036 Uiso 1 1 calc R . .
C17 C 0.3908(3) 0.27473(13) 0.74273(18) 0.0248(8) Uani 1 1 d . . .
H17A H 0.3496 0.2619 0.7733 0.037 Uiso 1 1 calc R . .
H17B H 0.3996 0.2524 0.7114 0.037 Uiso 1 1 calc R . .
H17C H 0.3442 0.2995 0.7207 0.037 Uiso 1 1 calc R . .
C18 C 0.4978(4) 0.32761(13) 0.82418(18) 0.0245(8) Uani 1 1 d . . .
H18A H 0.4452 0.3172 0.8508 0.037 Uiso 1 1 calc R . .
H18B H 0.4621 0.3534 0.7997 0.037 Uiso 1 1 calc R . .
H18C H 0.5754 0.3356 0.8515 0.037 Uiso 1 1 calc R . .
C19 C 0.7232(3) 0.34517(12) 0.75116(18) 0.0207(8) Uani 1 1 d . . .
C20 C 0.7927(3) 0.35355(13) 0.69952(19) 0.0265(9) Uani 1 1 d . . .
H20A H 0.8674 0.3689 0.7185 0.040 Uiso 1 1 calc R . .
H20B H 0.7445 0.3717 0.6655 0.040 Uiso 1 1 calc R . .
H20C H 0.8107 0.3254 0.6817 0.040 Uiso 1 1 calc R . .
C21 C 0.8088(3) 0.32254(12) 0.80745(18) 0.0240(8) Uani 1 1 d . . .
H21A H 0.8807 0.3405 0.8214 0.036 Uiso 1 1 calc R . .
H21B H 0.8307 0.2935 0.7941 0.036 Uiso 1 1 calc R . .
H21C H 0.7695 0.3191 0.8428 0.036 Uiso 1 1 calc R . .
C22 C 0.6860(4) 0.39036(12) 0.77262(19) 0.0268(9) Uani 1 1 d . . .
H22A H 0.7559 0.4096 0.7837 0.040 Uiso 1 1 calc R . .
H22B H 0.6522 0.3865 0.8100 0.040 Uiso 1 1 calc R . .
H22C H 0.6260 0.4036 0.7378 0.040 Uiso 1 1 calc R . .
C23 C 0.3617(3) 0.23873(13) 0.53585(18) 0.0237(8) Uani 1 1 d . . .
C24 C 0.3998(4) 0.20691(13) 0.48889(19) 0.0298(9) Uani 1 1 d . . .
H24A H 0.3392 0.1839 0.4764 0.045 Uiso 1 1 calc R . .
H24B H 0.4762 0.1934 0.5094 0.045 Uiso 1 1 calc R . .
H24C H 0.4082 0.2232 0.4509 0.045 Uiso 1 1 calc R . .
C25 C 0.2464(3) 0.26201(14) 0.50174(18) 0.0265(9) Uani 1 1 d . . .
H25A H 0.1848 0.2400 0.4852 0.040 Uiso 1 1 calc R . .
H25B H 0.2614 0.2796 0.4663 0.040 Uiso 1 1 calc R . .
H25C H 0.2194 0.2813 0.5319 0.040 Uiso 1 1 calc R . .
C26 C 0.3350(4) 0.21124(14) 0.59049(19) 0.0318(10) Uani 1 1 d . . .
H26A H 0.2789 0.1877 0.5728 0.048 Uiso 1 1 calc R . .
H26B H 0.2998 0.2301 0.6180 0.048 Uiso 1 1 calc R . .
H26C H 0.4092 0.1983 0.6155 0.048 Uiso 1 1 calc R . .
C27 C 0.5496(3) 0.30284(12) 0.50529(17) 0.0212(8) Uani 1 1 d . . .
C28 C 0.6225(4) 0.34274(13) 0.53412(19) 0.0280(9) Uani 1 1 d . . .
H28A H 0.6615 0.3556 0.5026 0.042 Uiso 1 1 calc R . .
H28B H 0.6832 0.3337 0.5719 0.042 Uiso 1 1 calc R . .
H28C H 0.5698 0.3646 0.5465 0.042 Uiso 1 1 calc R . .
C29 C 0.4522(4) 0.31763(14) 0.44727(18) 0.0291(9) Uani 1 1 d . . .
H29A H 0.4889 0.3340 0.4177 0.044 Uiso 1 1 calc R . .
H29B H 0.3948 0.3365 0.4616 0.044 Uiso 1 1 calc R . .
H29C H 0.4110 0.2917 0.4256 0.044 Uiso 1 1 calc R . .
C30 C 0.6356(4) 0.27052(13) 0.48485(18) 0.0262(9) Uani 1 1 d . . .
H30A H 0.6713 0.2845 0.4528 0.039 Uiso 1 1 calc R . .
H30B H 0.5920 0.2441 0.4666 0.039 Uiso 1 1 calc R . .
H30C H 0.6987 0.2623 0.5221 0.039 Uiso 1 1 calc R . .
C31 C 0.4907(3) 0.34496(11) 0.66206(16) 0.0179(7) Uani 1 1 d . . .
H31A H 0.4391 0.3591 0.6870 0.022 Uiso 1 1 calc R . .
H31B H 0.5372 0.3684 0.6472 0.022 Uiso 1 1 calc R . .
C32 C 0.4117(3) 0.32216(12) 0.60386(17) 0.0212(8) Uani 1 1 d . . .
H32A H 0.3842 0.3443 0.5699 0.025 Uiso 1 1 calc R . .
H32B H 0.3405 0.3100 0.6159 0.025 Uiso 1 1 calc R . .
C65 C 0.9564(4) 0.19170(16) 0.91997(19) 0.0361(11) Uani 1 1 d . . .
H65A H 0.8850 0.1754 0.9237 0.054 Uiso 1 1 calc R . .
H65B H 0.9488 0.2225 0.9318 0.054 Uiso 1 1 calc R . .
H65C H 1.0268 0.1787 0.9485 0.054 Uiso 1 1 calc R . .
C66 C 1.2041(4) 0.15795(15) 0.7613(2) 0.0366(11) Uani 1 1 d . . .
H66A H 1.1886 0.1451 0.7184 0.055 Uiso 1 1 calc R . .
H66B H 1.2419 0.1359 0.7928 0.055 Uiso 1 1 calc R . .
H66C H 1.2573 0.1834 0.7635 0.055 Uiso 1 1 calc R . .
C67 C 0.5888(4) 0.08587(14) 0.45938(19) 0.0324(10) Uani 1 1 d . . .
H67A H 0.6000 0.0792 0.4167 0.049 Uiso 1 1 calc R . .
H67B H 0.5098 0.0989 0.4557 0.049 Uiso 1 1 calc R . .
H67C H 0.5951 0.0587 0.4844 0.049 Uiso 1 1 calc R . .
C68 C 0.9898(4) 0.15829(17) 0.4801(2) 0.0486(13) Uani 1 1 d . . .
H68A H 0.9795 0.1465 0.4368 0.073 Uiso 1 1 calc R . .
H68B H 1.0543 0.1424 0.5091 0.073 Uiso 1 1 calc R . .
H68C H 1.0099 0.1896 0.4803 0.073 Uiso 1 1 calc R . .
Pt2 Pt 0.265420(12) 0.486164(4) 0.748491(7) 0.01644(4) Uani 1 1 d . . .
P3 P 0.36297(9) 0.55210(3) 0.76331(5) 0.0210(2) Uani 1 1 d . . .
P4 P 0.15545(8) 0.50957(3) 0.81747(5) 0.0195(2) Uani 1 1 d . . .
C33 C 0.2938(3) 0.44691(12) 0.67597(17) 0.0198(8) Uani 1 1 d . . .
C34 C 0.2284(3) 0.42538(12) 0.70811(18) 0.0204(8) Uani 1 1 d . . .
C35 C 0.3454(3) 0.44466(11) 0.62074(18) 0.0197(8) Uani 1 1 d . . .
C36 C 0.4649(3) 0.45535(12) 0.62570(18) 0.0207(8) Uani 1 1 d . . .
H36A H 0.5130 0.4636 0.6661 0.025 Uiso 1 1 calc R . .
C37 C 0.5153(3) 0.45420(12) 0.57343(19) 0.0228(8) Uani 1 1 d . . .
C38 C 0.4426(4) 0.44319(12) 0.51396(19) 0.0244(8) Uani 1 1 d . . .
H38A H 0.4757 0.4430 0.4776 0.029 Uiso 1 1 calc R . .
C39 C 0.3236(3) 0.43256(12) 0.50666(19) 0.0235(8) Uani 1 1 d . . .
C40 C 0.2760(3) 0.43310(12) 0.56055(18) 0.0216(8) Uani 1 1 d . . .
H40A H 0.1947 0.4255 0.5563 0.026 Uiso 1 1 calc R . .
C41 C 0.1734(3) 0.38270(12) 0.71186(17) 0.0196(8) Uani 1 1 d . . .
C42 C 0.1796(3) 0.36313(12) 0.77174(18) 0.0213(8) Uani 1 1 d . . .
H42A H 0.2182 0.3785 0.8093 0.026 Uiso 1 1 calc R . .
C43 C 0.1309(3) 0.32221(12) 0.77718(19) 0.0225(8) Uani 1 1 d . . .
C44 C 0.0726(3) 0.30023(13) 0.72208(19) 0.0245(8) Uani 1 1 d . . .
H44A H 0.0372 0.2724 0.7255 0.029 Uiso 1 1 calc R . .
C45 C 0.0652(3) 0.31826(13) 0.66214(19) 0.0239(8) Uani 1 1 d . . .
C46 C 0.1166(3) 0.35883(12) 0.65775(18) 0.0216(8) Uani 1 1 d . . .
H46A H 0.1133 0.3709 0.6167 0.026 Uiso 1 1 calc R . .
C47 C 0.5185(4) 0.54739(14) 0.8163(2) 0.0305(10) Uani 1 1 d . . .
C48 C 0.5848(4) 0.50921(15) 0.7923(2) 0.0382(11) Uani 1 1 d . . .
H48A H 0.6597 0.5033 0.8236 0.057 Uiso 1 1 calc R . .
H48B H 0.6021 0.5174 0.7514 0.057 Uiso 1 1 calc R . .
H48C H 0.5348 0.4828 0.7866 0.057 Uiso 1 1 calc R . .
C49 C 0.5051(4) 0.53423(16) 0.8827(2) 0.0389(11) Uani 1 1 d . . .
H49A H 0.5840 0.5285 0.9104 0.058 Uiso 1 1 calc R . .
H49B H 0.4561 0.5076 0.8796 0.058 Uiso 1 1 calc R . .
H49C H 0.4667 0.5582 0.9008 0.058 Uiso 1 1 calc R . .
C50 C 0.5942(4) 0.58921(15) 0.8229(3) 0.0485(14) Uani 1 1 d . . .
H50A H 0.6674 0.5849 0.8562 0.073 Uiso 1 1 calc R . .
H50B H 0.5490 0.6139 0.8345 0.073 Uiso 1 1 calc R . .
H50C H 0.6148 0.5956 0.7823 0.073 Uiso 1 1 calc R . .
C51 C 0.3681(4) 0.58705(13) 0.6913(2) 0.0351(11) Uani 1 1 d . . .
C52 C 0.3962(5) 0.63629(13) 0.7065(2) 0.0398(12) Uani 1 1 d . . .
H52A H 0.3801 0.6532 0.6667 0.060 Uiso 1 1 calc R . .
H52B H 0.4804 0.6395 0.7285 0.060 Uiso 1 1 calc R . .
H52C H 0.3460 0.6473 0.7340 0.060 Uiso 1 1 calc R . .
C53 C 0.4577(6) 0.56866(15) 0.6560(3) 0.0557(16) Uani 1 1 d . . .
H53A H 0.4521 0.5852 0.6164 0.084 Uiso 1 1 calc R . .
H53B H 0.4401 0.5376 0.6460 0.084 Uiso 1 1 calc R . .
H53C H 0.5385 0.5714 0.6830 0.084 Uiso 1 1 calc R . .
C54 C 0.2428(5) 0.58411(15) 0.6465(2) 0.0462(13) Uani 1 1 d . . .
H54A H 0.2431 0.5987 0.6060 0.069 Uiso 1 1 calc R . .
H54B H 0.1850 0.5986 0.6665 0.069 Uiso 1 1 calc R . .
H54C H 0.2207 0.5531 0.6385 0.069 Uiso 1 1 calc R . .
C55 C 0.1514(4) 0.47846(13) 0.8934(2) 0.0314(10) Uani 1 1 d . . .
C56 C 0.1184(5) 0.50644(15) 0.9461(2) 0.0431(12) Uani 1 1 d . . .
H56A H 0.1207 0.4881 0.9838 0.065 Uiso 1 1 calc R . .
H56B H 0.0380 0.5184 0.9306 0.065 Uiso 1 1 calc R . .
H56C H 0.1755 0.5307 0.9576 0.065 Uiso 1 1 calc R . .
C57 C 0.2774(4) 0.46027(15) 0.9200(2) 0.0387(11) Uani 1 1 d . . .
H57A H 0.2769 0.4406 0.9559 0.058 Uiso 1 1 calc R . .
H57B H 0.3325 0.4847 0.9345 0.058 Uiso 1 1 calc R . .
H57C H 0.3032 0.4439 0.8864 0.058 Uiso 1 1 calc R . .
C58 C 0.0665(5) 0.43895(15) 0.8782(2) 0.0434(12) Uani 1 1 d . . .
H58A H 0.0807 0.4190 0.9149 0.065 Uiso 1 1 calc R . .
H58B H 0.0808 0.4233 0.8409 0.065 Uiso 1 1 calc R . .
H58C H -0.0162 0.4493 0.8689 0.065 Uiso 1 1 calc R . .
C59 C -0.0031(3) 0.52128(14) 0.7726(2) 0.0306(10) Uani 1 1 d . . .
C60 C -0.0574(4) 0.48012(16) 0.7358(2) 0.0412(12) Uani 1 1 d . . .
H60A H -0.1348 0.4876 0.7077 0.062 Uiso 1 1 calc R . .
H60B H -0.0684 0.4573 0.7661 0.062 Uiso 1 1 calc R . .
H60C H -0.0038 0.4692 0.7102 0.062 Uiso 1 1 calc R . .
C61 C 0.0042(4) 0.55642(15) 0.7233(2) 0.0398(11) Uani 1 1 d . . .
H61A H -0.0747 0.5606 0.6947 0.060 Uiso 1 1 calc R . .
H61B H 0.0609 0.5471 0.6984 0.060 Uiso 1 1 calc R . .
H61C H 0.0311 0.5842 0.7451 0.060 Uiso 1 1 calc R . .
C62 C -0.0848(4) 0.53800(17) 0.8147(3) 0.0456(13) Uani 1 1 d . . .
H62A H -0.1598 0.5487 0.7874 0.068 Uiso 1 1 calc R . .
H62B H -0.0451 0.5620 0.8418 0.068 Uiso 1 1 calc R . .
H62C H -0.1015 0.5139 0.8415 0.068 Uiso 1 1 calc R . .
C63 C 0.2818(3) 0.58867(12) 0.80703(18) 0.0221(8) Uani 1 1 d . . .
H63A H 0.3394 0.6090 0.8340 0.027 Uiso 1 1 calc R . .
H63B H 0.2243 0.6066 0.7758 0.027 Uiso 1 1 calc R . .
C64 C 0.2142(3) 0.56365(12) 0.84957(18) 0.0216(8) Uani 1 1 d . . .
H64A H 0.1468 0.5821 0.8555 0.026 Uiso 1 1 calc R . .
H64B H 0.2684 0.5592 0.8921 0.026 Uiso 1 1 calc R . .
C69 C 0.6455(4) 0.46439(15) 0.5809(2) 0.0325(10) Uani 1 1 d . . .
H69A H 0.6670 0.4901 0.6086 0.049 Uiso 1 1 calc R . .
H69B H 0.6608 0.4706 0.5389 0.049 Uiso 1 1 calc R . .
H69C H 0.6934 0.4391 0.5999 0.049 Uiso 1 1 calc R . .
C70 C 0.2445(4) 0.42147(14) 0.44187(18) 0.0285(9) Uani 1 1 d . . .
H70A H 0.2943 0.4131 0.4127 0.043 Uiso 1 1 calc R . .
H70B H 0.1963 0.4472 0.4248 0.043 Uiso 1 1 calc R . .
H70C H 0.1919 0.3969 0.4462 0.043 Uiso 1 1 calc R . .
C71 C 0.1424(4) 0.30130(13) 0.84225(19) 0.0269(9) Uani 1 1 d . . .
H71A H 0.1522 0.3244 0.8748 0.040 Uiso 1 1 calc R . .
H71B H 0.2120 0.2818 0.8516 0.040 Uiso 1 1 calc R . .
H71C H 0.0704 0.2842 0.8423 0.040 Uiso 1 1 calc R . .
C72 C -0.0003(4) 0.29372(14) 0.6030(2) 0.0357(11) Uani 1 1 d . . .
H72A H -0.0187 0.3140 0.5667 0.054 Uiso 1 1 calc R . .
H72B H -0.0746 0.2815 0.6103 0.054 Uiso 1 1 calc R . .
H72C H 0.0501 0.2698 0.5938 0.054 Uiso 1 1 calc R . .
C73 C 0.053(5) 0.5441(11) 0.4385(17) 0.047(4) Uani 0.50 1 d PDU A -1
H73A H 0.0958 0.5722 0.4463 0.070 Uiso 0.50 1 calc PR A -1
H73B H -0.0264 0.5489 0.4111 0.070 Uiso 0.50 1 calc PR A -1
H73C H 0.0977 0.5237 0.4175 0.070 Uiso 0.50 1 calc PR A -1
C74 C 0.042(4) 0.5243(10) 0.502(2) 0.042(3) Uani 0.50 1 d PDU A -1
H74A H 0.1221 0.5182 0.5294 0.050 Uiso 0.50 1 calc PR A -1
H74B H 0.0021 0.5457 0.5252 0.050 Uiso 0.50 1 calc PR A -1
C75 C -0.030(4) 0.4821(10) 0.492(2) 0.042(3) Uani 0.50 1 d PDU A -1
H75A H -0.1088 0.4882 0.4630 0.050 Uiso 0.50 1 calc PR A -1
H75B H 0.0115 0.4606 0.4701 0.050 Uiso 0.50 1 calc PR A -1
C76 C -0.048(5) 0.4620(10) 0.5528(17) 0.047(4) Uani 0.50 1 d PDU A -1
H76A H -0.1008 0.4813 0.5711 0.056 Uiso 0.50 1 calc PR A -1
H76B H 0.0295 0.4599 0.5841 0.056 Uiso 0.50 1 calc PR A -1
C77 C -0.1043(10) 0.4160(3) 0.5415(5) 0.045(2) Uani 0.50 1 d PDU A -1
H77D H -0.1171 0.4043 0.5817 0.067 Uiso 0.50 1 calc PR A -1
H77A H -0.0507 0.3964 0.5254 0.067 Uiso 0.50 1 calc PR A -1
H77B H -0.1809 0.4179 0.5101 0.067 Uiso 0.50 1 calc PR A -1

loop_
_atom_site_aniso_label
_atom_site_aniso_U_11
_atom_site_aniso_U_22
_atom_site_aniso_U_33
_atom_site_aniso_U_23
_atom_site_aniso_U_13
_atom_site_aniso_U_12
Pt1 0.01561(6) 0.01389(6) 0.01197(6) 0.00062(5) 0.00371(4) 0.00272(5)
P1 0.0176(4) 0.0150(4) 0.0134(4) 0.0007(3) 0.0048(3) 0.0024(4)
P2 0.0198(5) 0.0177(5) 0.0137(4) 0.0013(4) 0.0027(4) 0.0047(4)
C1 0.0152(17) 0.0120(17) 0.0206(18) 0.0043(14) 0.0068(14) 0.0075(13)
C2 0.0193(18) 0.0119(17) 0.0205(18) 0.0015(14) 0.0065(14) 0.0017(14)
C3 0.0192(18) 0.0133(17) 0.0195(18) 0.0002(14) 0.0043(14) 0.0040(14)
C4 0.0176(18) 0.0203(19) 0.0231(19) 0.0006(16) 0.0042(15) 0.0001(15)
C5 0.027(2) 0.023(2) 0.0177(18) 0.0026(16) 0.0002(15) -0.0019(16)
C6 0.0215(19) 0.021(2) 0.026(2) 0.0033(16) -0.0050(16) -0.0005(16)
C7 0.0185(19) 0.0157(18) 0.033(2) 0.0020(16) 0.0045(16) 0.0023(15)
C8 0.0230(19) 0.0173(19) 0.0216(19) 0.0021(15) 0.0048(15) 0.0021(15)
C9 0.0209(18) 0.0143(17) 0.0128(16) 0.0025(14) 0.0029(14) 0.0047(14)
C10 0.0223(19) 0.021(2) 0.0181(18) 0.0048(15) 0.0018(15) 0.0005(15)
C11 0.034(2) 0.0144(18) 0.0178(18) -0.0012(15) 0.0010(16) -0.0038(16)
C12 0.038(2) 0.024(2) 0.021(2) -0.0053(17) 0.0062(18) 0.0026(18)
C13 0.028(2) 0.030(2) 0.029(2) -0.0050(18) 0.0130(18) 0.0010(18)
C14 0.0232(19) 0.0163(19) 0.026(2) -0.0026(15) 0.0080(16) 0.0021(15)
C15 0.0197(18) 0.0214(19) 0.0174(17) 0.0042(15) 0.0086(14) 0.0025(15)
C16 0.028(2) 0.0229(19) 0.0226(19) 0.0054(17) 0.0095(16) 0.0023(17)
C17 0.027(2) 0.028(2) 0.0220(19) -0.0009(17) 0.0103(16) -0.0014(17)
C18 0.031(2) 0.025(2) 0.0204(19) -0.0050(16) 0.0123(16) 0.0022(17)
C19 0.0229(19) 0.0186(18) 0.0214(18) -0.0005(16) 0.0066(15) -0.0014(15)
C20 0.024(2) 0.029(2) 0.027(2) -0.0019(17) 0.0070(17) -0.0051(17)
C21 0.026(2) 0.022(2) 0.0219(19) -0.0013(16) 0.0012(16) -0.0009(16)
C22 0.035(2) 0.019(2) 0.026(2) -0.0037(17) 0.0064(17) -0.0001(17)
C23 0.0225(19) 0.028(2) 0.0187(18) -0.0001(15) -0.0003(15) 0.0042(16)
C24 0.030(2) 0.028(2) 0.026(2) -0.0078(18) -0.0051(17) 0.0060(18)
C25 0.0219(19) 0.031(2) 0.023(2) -0.0034(16) -0.0006(16) 0.0030(16)
C26 0.030(2) 0.033(2) 0.028(2) 0.0025(18) -0.0029(18) -0.0081(18)
C27 0.028(2) 0.023(2) 0.0140(17) 0.0056(15) 0.0087(15) 0.0068(16)
C28 0.039(2) 0.025(2) 0.024(2) 0.0078(17) 0.0151(18) 0.0015(18)
C29 0.037(2) 0.034(2) 0.0166(19) 0.0089(17) 0.0085(17) 0.0093(19)
C30 0.032(2) 0.031(2) 0.0165(18) 0.0044(17) 0.0080(16) 0.0086(18)
C31 0.0229(19) 0.0149(18) 0.0173(18) 0.0037(14) 0.0074(15) 0.0061(14)
C32 0.0226(19) 0.025(2) 0.0168(18) 0.0024(15) 0.0064(15) 0.0087(16)
C65 0.035(2) 0.047(3) 0.022(2) 0.004(2) -0.0002(18) -0.005(2)
C66 0.021(2) 0.040(3) 0.048(3) 0.000(2) 0.0064(19) 0.0057(19)
C67 0.041(3) 0.031(2) 0.021(2) -0.0017(18) -0.0021(18) -0.0071(19)
C68 0.045(3) 0.056(3) 0.054(3) -0.024(3) 0.031(3) -0.007(2)
Pt2 0.01792(7) 0.01280(6) 0.01962(7) -0.00180(6) 0.00644(5) -0.00173(6)
P3 0.0259(5) 0.0146(5) 0.0267(5) -0.0041(4) 0.0145(4) -0.0051(4)
P4 0.0193(5) 0.0174(5) 0.0238(5) -0.0034(4) 0.0093(4) -0.0034(4)
C33 0.0214(19) 0.0148(18) 0.0222(19) -0.0035(15) 0.0031(15) 0.0024(15)
C34 0.0173(18) 0.0140(18) 0.030(2) 0.0039(15) 0.0050(15) 0.0011(14)
C35 0.0233(19) 0.0108(17) 0.026(2) 0.0020(15) 0.0085(16) 0.0028(14)
C36 0.0228(19) 0.0156(18) 0.024(2) 0.0032(15) 0.0070(15) 0.0021(15)
C37 0.0219(19) 0.0179(19) 0.029(2) 0.0052(16) 0.0076(16) 0.0052(15)
C38 0.031(2) 0.020(2) 0.025(2) 0.0023(16) 0.0111(17) 0.0032(16)
C39 0.027(2) 0.0152(18) 0.027(2) -0.0025(16) 0.0046(16) 0.0043(16)
C40 0.0233(19) 0.0165(18) 0.025(2) -0.0005(15) 0.0053(16) 0.0038(15)
C41 0.0207(19) 0.0175(18) 0.0220(19) -0.0024(15) 0.0074(15) -0.0017(15)
C42 0.0180(18) 0.025(2) 0.0210(19) -0.0031(16) 0.0046(15) 0.0010(15)
C43 0.0189(19) 0.021(2) 0.027(2) 0.0042(16) 0.0043(15) 0.0010(15)
C44 0.0196(19) 0.0188(19) 0.038(2) -0.0010(17) 0.0117(17) -0.0018(15)
C45 0.025(2) 0.022(2) 0.026(2) -0.0076(16) 0.0090(16) -0.0053(16)
C46 0.023(2) 0.0196(19) 0.0228(19) -0.0008(16) 0.0072(15) -0.0012(15)
C47 0.022(2) 0.029(2) 0.042(3) -0.015(2) 0.0120(18) -0.0082(17)
C48 0.018(2) 0.041(3) 0.058(3) -0.019(2) 0.014(2) -0.0038(19)
C49 0.025(2) 0.046(3) 0.042(3) -0.010(2) -0.0008(19) 0.000(2)
C50 0.035(3) 0.040(3) 0.075(4) -0.026(3) 0.024(3) -0.020(2)
C51 0.061(3) 0.018(2) 0.037(3) -0.0020(18) 0.032(2) -0.003(2)
C52 0.062(3) 0.016(2) 0.053(3) -0.003(2) 0.038(3) -0.007(2)
C53 0.109(5) 0.023(2) 0.057(3) -0.003(2) 0.062(3) -0.001(3)
C54 0.082(4) 0.030(3) 0.027(2) 0.003(2) 0.014(3) -0.003(3)
C55 0.040(3) 0.026(2) 0.034(2) -0.0017(18) 0.022(2) -0.0070(19)
C56 0.064(3) 0.038(3) 0.038(3) 0.000(2) 0.034(2) -0.006(2)
C57 0.051(3) 0.038(3) 0.027(2) 0.009(2) 0.010(2) 0.000(2)
C58 0.057(3) 0.030(2) 0.054(3) 0.003(2) 0.034(3) -0.012(2)
C59 0.020(2) 0.029(2) 0.043(3) -0.0074(19) 0.0077(18) -0.0007(17)
C60 0.021(2) 0.050(3) 0.049(3) -0.012(2) 0.0001(19) -0.005(2)
C61 0.033(3) 0.037(3) 0.043(3) -0.001(2) -0.004(2) 0.007(2)
C62 0.024(2) 0.049(3) 0.065(3) -0.011(3) 0.012(2) 0.004(2)
C63 0.025(2) 0.0188(19) 0.025(2) -0.0062(16) 0.0097(16) -0.0032(15)
C64 0.025(2) 0.0189(19) 0.0226(19) -0.0061(16) 0.0099(16) -0.0008(15)
C69 0.026(2) 0.036(2) 0.037(2) 0.013(2) 0.0106(18) 0.0057(18)
C70 0.035(2) 0.029(2) 0.019(2) -0.0050(17) 0.0038(17) 0.0034(18)
C71 0.026(2) 0.027(2) 0.027(2) 0.0067(18) 0.0059(17) 0.0006(17)
C72 0.042(3) 0.033(2) 0.033(2) -0.012(2) 0.011(2) -0.014(2)
C73 0.033(4) 0.049(7) 0.057(7) 0.005(6) 0.009(6) 0.004(5)
C74 0.032(6) 0.044(6) 0.046(6) -0.003(5) 0.004(4) 0.009(4)
C75 0.032(6) 0.044(6) 0.046(6) -0.003(5) 0.004(4) 0.009(4)
C76 0.033(4) 0.049(7) 0.057(7) 0.005(6) 0.009(6) 0.004(5)
C77 0.049(6) 0.042(6) 0.050(6) -0.003(5) 0.024(5) 0.006(5)

loop_
_atom_type_symbol
_atom_type_description
_atom_type_scat_dispersion_real
_atom_type_scat_dispersion_imag
_atom_type_scat_source
C C 0.0033 0.0016 'International Tables Vol C Tables 4.2.6.8 and 6.1.1.4'
H H 0.0000 0.0000 'International Tables Vol C Tables 4.2.6.8 and 6.1.1.4'
P P 0.1023 0.0942 'International Tables Vol C Tables 4.2.6.8 and 6.1.1.4'
Pt Pt -1.7033 8.3905 'International Tables Vol C Tables 4.2.6.8 and 6.1.1.4'

loop_
_geom_angle_atom_site_label_1
_geom_angle_atom_site_label_2
_geom_angle_atom_site_label_3
_geom_angle
C2 Pt1 C1 37.10(13)
C2 Pt1 P2 114.50(10)
C1 Pt1 P2 151.46(10)
C2 Pt1 P1 156.90(10)
C1 Pt1 P1 120.09(10)
P2 Pt1 P1 87.91(3)
C31 P1 C15 104.21(16)
C31 P1 C19 101.89(17)
C15 P1 C19 109.30(17)
C31 P1 Pt1 107.36(12)
C15 P1 Pt1 116.32(12)
C19 P1 Pt1 116.01(12)
C32 P2 C23 101.92(17)
C32 P2 C27 105.57(17)
C23 P2 C27 109.20(17)
C32 P2 Pt1 108.38(12)
C23 P2 Pt1 118.36(12)
C27 P2 Pt1 112.18(12)
C2 C1 C3 140.0(3)
C2 C1 Pt1 70.9(2)
C3 C1 Pt1 149.0(3)
C1 C2 C9 142.5(3)
C1 C2 Pt1 72.0(2)
C9 C2 Pt1 145.1(3)
C4 C3 C8 117.0(3)
C4 C3 C1 121.1(3)
C8 C3 C1 121.8(3)
C5 C4 C3 122.4(4)
C5 C4 H4A 118.8
C3 C4 H4A 118.8
C4 C5 C6 118.3(4)
C4 C5 C65 120.5(4)
C6 C5 C65 121.2(3)
C7 C6 C5 121.3(3)
C7 C6 H6A 119.3
C5 C6 H6A 119.3
C8 C7 C6 118.5(4)
C8 C7 C66 121.0(4)
C6 C7 C66 120.5(4)
C7 C8 C3 122.4(4)
C7 C8 H8A 118.8
C3 C8 H8A 118.8
C14 C9 C10 117.4(3)
C14 C9 C2 119.7(3)
C10 C9 C2 122.8(3)
C11 C10 C9 121.8(4)
C11 C10 H10A 119.1
C9 C10 H10A 119.1
C12 C11 C10 119.0(3)
C12 C11 C67 120.9(4)
C10 C11 C67 120.2(4)
C11 C12 C13 121.2(4)
C11 C12 H12A 119.4
C13 C12 H12A 119.4
C12 C13 C14 118.8(4)
C12 C13 C68 121.5(4)
C14 C13 C68 119.7(4)
C13 C14 C9 121.9(4)
C13 C14 H14A 119.1
C9 C14 H14A 119.1
C16 C15 C18 109.9(3)
C16 C15 C17 107.0(3)
C18 C15 C17 108.4(3)
C16 C15 P1 108.9(2)
C18 C15 P1 115.9(3)
C17 C15 P1 106.4(2)
C15 C16 H16A 109.5
C15 C16 H16B 109.5
H16A C16 H16B 109.5
C15 C16 H16C 109.5
H16A C16 H16C 109.5
H16B C16 H16C 109.5
C15 C17 H17A 109.5
C15 C17 H17B 109.5
H17A C17 H17B 109.5
C15 C17 H17C 109.5
H17A C17 H17C 109.5
H17B C17 H17C 109.5
C15 C18 H18A 109.5
C15 C18 H18B 109.5
H18A C18 H18B 109.5
C15 C18 H18C 109.5
H18A C18 H18C 109.5
H18B C18 H18C 109.5
C21 C19 C20 107.4(3)
C21 C19 C22 109.5(3)
C20 C19 C22 107.4(3)
C21 C19 P1 110.2(3)
C20 C19 P1 107.0(3)
C22 C19 P1 115.0(3)
C19 C20 H20A 109.5
C19 C20 H20B 109.5
H20A C20 H20B 109.5
C19 C20 H20C 109.5
H20A C20 H20C 109.5
H20B C20 H20C 109.5
C19 C21 H21A 109.5
C19 C21 H21B 109.5
H21A C21 H21B 109.5
C19 C21 H21C 109.5
H21A C21 H21C 109.5
H21B C21 H21C 109.5
C19 C22 H22A 109.5
C19 C22 H22B 109.5
H22A C22 H22B 109.5
C19 C22 H22C 109.5
H22A C22 H22C 109.5
H22B C22 H22C 109.5
C25 C23 C26 108.1(3)
C25 C23 C24 108.9(3)
C26 C23 C24 107.7(3)
C25 C23 P2 114.7(3)
C26 C23 P2 107.3(3)
C24 C23 P2 109.9(3)
C23 C24 H24A 109.5
C23 C24 H24B 109.5
H24A C24 H24B 109.5
C23 C24 H24C 109.5
H24A C24 H24C 109.5
H24B C24 H24C 109.5
C23 C25 H25A 109.5
C23 C25 H25B 109.5
H25A C25 H25B 109.5
C23 C25 H25C 109.5
H25A C25 H25C 109.5
H25B C25 H25C 109.5
C23 C26 H26A 109.5
C23 C26 H26B 109.5
H26A C26 H26B 109.5
C23 C26 H26C 109.5
H26A C26 H26C 109.5
H26B C26 H26C 109.5
C28 C27 C30 107.1(3)
C28 C27 C29 109.1(3)
C30 C27 C29 110.6(3)
C28 C27 P2 106.5(2)
C30 C27 P2 109.1(2)
C29 C27 P2 114.1(3)
C27 C28 H28A 109.5
C27 C28 H28B 109.5
H28A C28 H28B 109.5
C27 C28 H28C 109.5
H28A C28 H28C 109.5
H28B C28 H28C 109.5
C27 C29 H29A 109.5
C27 C29 H29B 109.5
H29A C29 H29B 109.5
C27 C29 H29C 109.5
H29A C29 H29C 109.5
H29B C29 H29C 109.5
C27 C30 H30A 109.5
C27 C30 H30B 109.5
H30A C30 H30B 109.5
C27 C30 H30C 109.5
H30A C30 H30C 109.5
H30B C30 H30C 109.5
C32 C31 P1 113.6(2)
C32 C31 H31A 108.9
P1 C31 H31A 108.9
C32 C31 H31B 108.9
P1 C31 H31B 108.9
H31A C31 H31B 107.7
C31 C32 P2 113.0(2)
C31 C32 H32A 109.0
P2 C32 H32A 109.0
C31 C32 H32B 109.0
P2 C32 H32B 109.0
H32A C32 H32B 107.8
C5 C65 H65A 109.5
C5 C65 H65B 109.5
H65A C65 H65B 109.5
C5 C65 H65C 109.5
H65A C65 H65C 109.5
H65B C65 H65C 109.5
C7 C66 H66A 109.5
C7 C66 H66B 109.5
H66A C66 H66B 109.5
C7 C66 H66C 109.5
H66A C66 H66C 109.5
H66B C66 H66C 109.5
C11 C67 H67A 109.5
C11 C67 H67B 109.5
H67A C67 H67B 109.5
C11 C67 H67C 109.5
H67A C67 H67C 109.5
H67B C67 H67C 109.5
C13 C68 H68A 109.5
C13 C68 H68B 109.5
H68A C68 H68B 109.5
C13 C68 H68C 109.5
H68A C68 H68C 109.5
H68B C68 H68C 109.5
C34 Pt2 C33 37.37(14)
C34 Pt2 P4 117.80(11)
C33 Pt2 P4 152.79(11)
C34 Pt2 P3 154.08(11)
C33 Pt2 P3 117.06(11)
P4 Pt2 P3 88.09(3)
C63 P3 C47 105.06(18)
C63 P3 C51 101.42(18)
C47 P3 C51 109.2(2)
C63 P3 Pt2 107.86(12)
C47 P3 Pt2 112.59(14)
C51 P3 Pt2 119.14(15)
C64 P4 C59 104.45(18)
C64 P4 C55 101.57(18)
C59 P4 C55 108.5(2)
C64 P4 Pt2 108.05(12)
C59 P4 Pt2 110.13(14)
C55 P4 Pt2 122.42(14)
C34 C33 C35 143.8(4)
C34 C33 Pt2 70.9(2)
C35 C33 Pt2 145.2(3)
C33 C34 C41 141.8(4)
C33 C34 Pt2 71.7(2)
C41 C34 Pt2 146.4(3)
C36 C35 C40 118.0(3)
C36 C35 C33 121.0(3)
C40 C35 C33 121.1(3)
C37 C36 C35 121.9(4)
C37 C36 H36A 119.1
C35 C36 H36A 119.1
C36 C37 C38 118.4(4)
C36 C37 C69 120.5(4)
C38 C37 C69 121.1(4)
C39 C38 C37 121.7(4)
C39 C38 H38A 119.1
C37 C38 H38A 119.1
C38 C39 C40 118.4(4)
C38 C39 C70 121.5(4)
C40 C39 C70 120.0(4)
C39 C40 C35 121.5(4)
C39 C40 H40A 119.2
C35 C40 H40A 119.2
C46 C41 C42 117.3(3)
C46 C41 C34 122.7(3)
C42 C41 C34 119.9(3)
C43 C42 C41 121.6(4)
C43 C42 H42A 119.2
C41 C42 H42A 119.2
C42 C43 C44 119.0(4)
C42 C43 C71 120.5(4)
C44 C43 C71 120.6(3)
C45 C44 C43 121.2(4)
C45 C44 H44A 119.4
C43 C44 H44A 119.4
C46 C45 C44 118.9(4)
C46 C45 C72 121.2(4)
C44 C45 C72 119.9(4)
C45 C46 C41 122.0(4)
C45 C46 H46A 119.0
C41 C46 H46A 119.0
C49 C47 C50 108.1(4)
C49 C47 C48 106.5(4)
C50 C47 C48 109.7(3)
C49 C47 P3 107.2(3)
C50 C47 P3 115.7(3)
C48 C47 P3 109.2(3)
C47 C48 H48A 109.5
C47 C48 H48B 109.5
H48A C48 H48B 109.5
C47 C48 H48C 109.5
H48A C48 H48C 109.5
H48B C48 H48C 109.5
C47 C49 H49A 109.5
C47 C49 H49B 109.5
H49A C49 H49B 109.5
C47 C49 H49C 109.5
H49A C49 H49C 109.5
H49B C49 H49C 109.5
C47 C50 H50A 109.5
C47 C50 H50B 109.5
H50A C50 H50B 109.5
C47 C50 H50C 109.5
H50A C50 H50C 109.5
H50B C50 H50C 109.5
C53 C51 C54 108.1(4)
C53 C51 C52 109.0(4)
C54 C51 C52 107.9(4)
C53 C51 P3 111.0(3)
C54 C51 P3 106.0(3)
C52 C51 P3 114.4(3)
C51 C52 H52A 109.5
C51 C52 H52B 109.5
H52A C52 H52B 109.5
C51 C52 H52C 109.5
H52A C52 H52C 109.5
H52B C52 H52C 109.5
C51 C53 H53A 109.5
C51 C53 H53B 109.5
H53A C53 H53B 109.5
C51 C53 H53C 109.5
H53A C53 H53C 109.5
H53B C53 H53C 109.5
C51 C54 H54A 109.5
C51 C54 H54B 109.5
H54A C54 H54B 109.5
C51 C54 H54C 109.5
H54A C54 H54C 109.5
H54B C54 H54C 109.5
C57 C55 C58 107.4(4)
C57 C55 C56 107.5(4)
C58 C55 C56 109.6(4)
C57 C55 P4 106.7(3)
C58 C55 P4 110.3(3)
C56 C55 P4 115.0(3)
C55 C56 H56A 109.5
C55 C56 H56B 109.5
H56A C56 H56B 109.5
C55 C56 H56C 109.5
H56A C56 H56C 109.5
H56B C56 H56C 109.5
C55 C57 H57A 109.5
C55 C57 H57B 109.5
H57A C57 H57B 109.5
C55 C57 H57C 109.5
H57A C57 H57C 109.5
H57B C57 H57C 109.5
C55 C58 H58A 109.5
C55 C58 H58B 109.5
H58A C58 H58B 109.5
C55 C58 H58C 109.5
H58A C58 H58C 109.5
H58B C58 H58C 109.5
C61 C59 C60 107.1(4)
C61 C59 C62 108.8(4)
C60 C59 C62 110.0(4)
C61 C59 P4 106.4(3)
C60 C59 P4 109.8(3)
C62 C59 P4 114.4(3)
C59 C60 H60A 109.5
C59 C60 H60B 109.5
H60A C60 H60B 109.5
C59 C60 H60C 109.5
H60A C60 H60C 109.5
H60B C60 H60C 109.5
C59 C61 H61A 109.5
C59 C61 H61B 109.5
H61A C61 H61B 109.5
C59 C61 H61C 109.5
H61A C61 H61C 109.5
H61B C61 H61C 109.5
C59 C62 H62A 109.5
C59 C62 H62B 109.5
H62A C62 H62B 109.5
C59 C62 H62C 109.5
H62A C62 H62C 109.5
H62B C62 H62C 109.5
C64 C63 P3 113.3(3)
C64 C63 H63A 108.9
P3 C63 H63A 108.9
C64 C63 H63B 108.9
P3 C63 H63B 108.9
H63A C63 H63B 107.7
C63 C64 P4 114.1(2)
C63 C64 H64A 108.7
P4 C64 H64A 108.7
C63 C64 H64B 108.7
P4 C64 H64B 108.7
H64A C64 H64B 107.6
C37 C69 H69A 109.5
C37 C69 H69B 109.5
H69A C69 H69B 109.5
C37 C69 H69C 109.5
H69A C69 H69C 109.5
H69B C69 H69C 109.5
C39 C70 H70A 109.5
C39 C70 H70B 109.5
H70A C70 H70B 109.5
C39 C70 H70C 109.5
H70A C70 H70C 109.5
H70B C70 H70C 109.5
C43 C71 H71A 109.5
C43 C71 H71B 109.5
H71A C71 H71B 109.5
C43 C71 H71C 109.5
H71A C71 H71C 109.5
H71B C71 H71C 109.5
C45 C72 H72A 109.5
C45 C72 H72B 109.5
H72A C72 H72B 109.5
C45 C72 H72C 109.5
H72A C72 H72C 109.5
H72B C72 H72C 109.5
C75 C74 C73 110.7(12)
C75 C74 H74A 109.5
C73 C74 H74A 109.5
C75 C74 H74B 109.5
C73 C74 H74B 109.5
H74A C74 H74B 108.1
C76 C75 C74 113.1(13)
C76 C75 H75A 109.0
C74 C75 H75A 109.0
C76 C75 H75B 109.0
C74 C75 H75B 109.0
H75A C75 H75B 107.8
C75 C76 C77 111.7(16)
C75 C76 H76A 109.3
C77 C76 H76A 109.3
C75 C76 H76B 109.3
C77 C76 H76B 109.3
H76A C76 H76B 107.9

loop_
_geom_bond_atom_site_label_1
_geom_bond_atom_site_label_2
_geom_bond_distance
Pt1 C2 2.042(3)
Pt1 C1 2.055(3)
Pt1 P2 2.2766(9)
Pt1 P1 2.2951(9)
P1 C31 1.853(3)
P1 C15 1.889(4)
P1 C19 1.894(4)
P2 C32 1.859(4)
P2 C23 1.897(4)
P2 C27 1.904(4)
C1 C2 1.303(5)
C1 C3 1.456(5)
C2 C9 1.460(5)
C3 C4 1.396(5)
C3 C8 1.399(5)
C4 C5 1.386(5)
C4 H4A 0.9500
C5 C6 1.397(5)
C5 C65 1.510(5)
C6 C7 1.389(6)
C6 H6A 0.9500
C7 C8 1.384(5)
C7 C66 1.515(5)
C8 H8A 0.9500
C9 C14 1.399(5)
C9 C10 1.400(5)
C10 C11 1.390(5)
C10 H10A 0.9500
C11 C12 1.386(6)
C11 C67 1.512(5)
C12 C13 1.389(6)
C12 H12A 0.9500
C13 C14 1.391(5)
C13 C68 1.508(6)
C14 H14A 0.9500
C15 C16 1.528(5)
C15 C18 1.530(5)
C15 C17 1.534(5)
C16 H16A 0.9800
C16 H16B 0.9800
C16 H16C 0.9800
C17 H17A 0.9800
C17 H17B 0.9800
C17 H17C 0.9800
C18 H18A 0.9800
C18 H18B 0.9800
C18 H18C 0.9800
C19 C21 1.535(5)
C19 C20 1.539(5)
C19 C22 1.542(5)
C20 H20A 0.9800
C20 H20B 0.9800
C20 H20C 0.9800
C21 H21A 0.9800
C21 H21B 0.9800
C21 H21C 0.9800
C22 H22A 0.9800
C22 H22B 0.9800
C22 H22C 0.9800
C23 C25 1.533(5)
C23 C26 1.534(5)
C23 C24 1.537(5)
C24 H24A 0.9800
C24 H24B 0.9800
C24 H24C 0.9800
C25 H25A 0.9800
C25 H25B 0.9800
C25 H25C 0.9800
C26 H26A 0.9800
C26 H26B 0.9800
C26 H26C 0.9800
C27 C28 1.523(5)
C27 C30 1.533(5)
C27 C29 1.539(5)
C28 H28A 0.9800
C28 H28B 0.9800
C28 H28C 0.9800
C29 H29A 0.9800
C29 H29B 0.9800
C29 H29C 0.9800
C30 H30A 0.9800
C30 H30B 0.9800
C30 H30C 0.9800
C31 C32 1.532(5)
C31 H31A 0.9900
C31 H31B 0.9900
C32 H32A 0.9900
C32 H32B 0.9900
C65 H65A 0.9800
C65 H65B 0.9800
C65 H65C 0.9800
C66 H66A 0.9800
C66 H66B 0.9800
C66 H66C 0.9800
C67 H67A 0.9800
C67 H67B 0.9800
C67 H67C 0.9800
C68 H68A 0.9800
C68 H68B 0.9800
C68 H68C 0.9800
Pt2 C34 2.044(4)
Pt2 C33 2.053(4)
Pt2 P4 2.2837(9)
Pt2 P3 2.2838(10)
P3 C63 1.848(4)
P3 C47 1.892(4)
P3 C51 1.893(4)
P4 C64 1.849(4)
P4 C59 1.892(4)
P4 C55 1.901(4)
C33 C34 1.313(5)
C33 C35 1.453(5)
C34 C41 1.454(5)
C35 C36 1.396(5)
C35 C40 1.400(5)
C36 C37 1.385(5)
C36 H36A 0.9500
C37 C38 1.398(5)
C37 C69 1.505(5)
C38 C39 1.383(5)
C38 H38A 0.9500
C39 C40 1.397(5)
C39 C70 1.516(5)
C40 H40A 0.9500
C41 C46 1.399(5)
C41 C42 1.408(5)
C42 C43 1.381(5)
C42 H42A 0.9500
C43 C44 1.391(5)
C43 C71 1.517(5)
C44 C45 1.388(5)
C44 H44A 0.9500
C45 C46 1.381(5)
C45 C72 1.517(5)
C46 H46A 0.9500
C47 C49 1.530(6)
C47 C50 1.530(6)
C47 C48 1.545(6)
C48 H48A 0.9800
C48 H48B 0.9800
C48 H48C 0.9800
C49 H49A 0.9800
C49 H49B 0.9800
C49 H49C 0.9800
C50 H50A 0.9800
C50 H50B 0.9800
C50 H50C 0.9800
C51 C53 1.528(6)
C51 C54 1.541(7)
C51 C52 1.550(6)
C52 H52A 0.9800
C52 H52B 0.9800
C52 H52C 0.9800
C53 H53A 0.9800
C53 H53B 0.9800
C53 H53C 0.9800
C54 H54A 0.9800
C54 H54B 0.9800
C54 H54C 0.9800
C55 C57 1.535(6)
C55 C58 1.536(6)
C55 C56 1.537(6)
C56 H56A 0.9800
C56 H56B 0.9800
C56 H56C 0.9800
C57 H57A 0.9800
C57 H57B 0.9800
C57 H57C 0.9800
C58 H58A 0.9800
C58 H58B 0.9800
C58 H58C 0.9800
C59 C61 1.523(6)
C59 C60 1.534(6)
C59 C62 1.540(6)
C60 H60A 0.9800
C60 H60B 0.9800
C60 H60C 0.9800
C61 H61A 0.9800
C61 H61B 0.9800
C61 H61C 0.9800
C62 H62A 0.9800
C62 H62B 0.9800
C62 H62C 0.9800
C63 C64 1.538(5)
C63 H63A 0.9900
C63 H63B 0.9900
C64 H64A 0.9900
C64 H64B 0.9900
C69 H69A 0.9800
C69 H69B 0.9800
C69 H69C 0.9800
C70 H70A 0.9800
C70 H70B 0.9800
C70 H70C 0.9800
C71 H71A 0.9800
C71 H71B 0.9800
C71 H71C 0.9800
C72 H72A 0.9800
C72 H72B 0.9800
C72 H72C 0.9800
C73 C74 1.54(2)
C73 H73A 0.9800
C73 H73B 0.9800
C73 H73C 0.9800
C74 C75 1.514(9)
C74 H74A 0.9900
C74 H74B 0.9900
C75 C76 1.512(18)
C75 H75A 0.9900
C75 H75B 0.9900
C76 C77 1.54(2)
C76 H76A 0.9900
C76 H76B 0.9900
C77 H77D 0.9800
C77 H77A 0.9800
C77 H77B 0.9800

loop_
_geom_torsion_atom_site_label_1
_geom_torsion_atom_site_label_2
_geom_torsion_atom_site_label_3
_geom_torsion_atom_site_label_4
_geom_torsion
C2 Pt1 P1 C31 156.2(3)
C1 Pt1 P1 C31 163.92(16)
P2 Pt1 P1 C31 -10.23(13)
C2 Pt1 P1 C15 -87.6(3)
C1 Pt1 P1 C15 -79.89(17)
P2 Pt1 P1 C15 105.97(13)
C2 Pt1 P1 C19 43.1(3)
C1 Pt1 P1 C19 50.79(17)
P2 Pt1 P1 C19 -123.35(13)
C2 Pt1 P2 C32 179.74(17)
C1 Pt1 P2 C32 -175.4(2)
P1 Pt1 P2 C32 -6.08(14)
C2 Pt1 P2 C23 64.48(18)
C1 Pt1 P2 C23 69.3(3)
P1 Pt1 P2 C23 -121.33(14)
C2 Pt1 P2 C27 -64.11(17)
C1 Pt1 P2 C27 -59.3(2)
P1 Pt1 P2 C27 110.08(13)
P2 Pt1 C1 C2 -7.3(3)
P1 Pt1 C1 C2 -174.98(18)
C2 Pt1 C1 C3 177.1(6)
P2 Pt1 C1 C3 169.8(4)
P1 Pt1 C1 C3 2.2(6)
C3 C1 C2 C9 -3.9(9)
Pt1 C1 C2 C9 173.8(5)
C3 C1 C2 Pt1 -177.7(5)
P2 Pt1 C2 C1 176.18(18)
P1 Pt1 C2 C1 11.1(4)
C1 Pt1 C2 C9 -173.4(6)
P2 Pt1 C2 C9 2.8(5)
P1 Pt1 C2 C9 -162.2(3)
C2 C1 C3 C4 -149.0(5)
Pt1 C1 C3 C4 35.2(7)
C2 C1 C3 C8 30.7(7)
Pt1 C1 C3 C8 -145.1(4)
C8 C3 C4 C5 -0.3(5)
C1 C3 C4 C5 179.3(3)
C3 C4 C5 C6 2.1(6)
C3 C4 C5 C65 -178.5(4)
C4 C5 C6 C7 -1.6(6)
C65 C5 C6 C7 179.0(4)
C5 C6 C7 C8 -0.6(6)
C5 C6 C7 C66 179.5(4)
C6 C7 C8 C3 2.6(6)
C66 C7 C8 C3 -177.6(4)
C4 C3 C8 C7 -2.1(5)
C1 C3 C8 C7 178.2(3)
C1 C2 C9 C14 -57.5(7)
Pt1 C2 C9 C14 112.2(5)
C1 C2 C9 C10 124.4(5)
Pt1 C2 C9 C10 -66.0(6)
C14 C9 C10 C11 0.4(5)
C2 C9 C10 C11 178.6(3)
C9 C10 C11 C12 -0.7(6)
C9 C10 C11 C67 179.9(3)
C10 C11 C12 C13 0.1(6)
C67 C11 C12 C13 179.6(4)
C11 C12 C13 C14 0.6(6)
C11 C12 C13 C68 180.0(4)
C12 C13 C14 C9 -0.9(6)
C68 C13 C14 C9 179.7(4)
C10 C9 C14 C13 0.4(5)
C2 C9 C14 C13 -177.9(3)
C31 P1 C15 C16 167.1(3)
C19 P1 C15 C16 -84.6(3)
Pt1 P1 C15 C16 49.2(3)
C31 P1 C15 C18 -68.3(3)
C19 P1 C15 C18 40.0(3)
Pt1 P1 C15 C18 173.7(2)
C31 P1 C15 C17 52.2(3)
C19 P1 C15 C17 160.5(2)
Pt1 P1 C15 C17 -65.8(3)
C31 P1 C19 C21 168.1(3)
C15 P1 C19 C21 58.2(3)
Pt1 P1 C19 C21 -75.7(3)
C31 P1 C19 C20 -75.5(3)
C15 P1 C19 C20 174.7(2)
Pt1 P1 C19 C20 40.7(3)
C31 P1 C19 C22 43.7(3)
C15 P1 C19 C22 -66.2(3)
Pt1 P1 C19 C22 159.9(2)
C32 P2 C23 C25 39.1(3)
C27 P2 C23 C25 -72.2(3)
Pt1 P2 C23 C25 157.8(2)
C32 P2 C23 C26 -81.0(3)
C27 P2 C23 C26 167.7(3)
Pt1 P2 C23 C26 37.7(3)
C32 P2 C23 C24 162.2(3)
C27 P2 C23 C24 50.9(3)
Pt1 P2 C23 C24 -79.1(3)
C32 P2 C27 C28 53.8(3)
C23 P2 C27 C28 162.7(3)
Pt1 P2 C27 C28 -64.1(3)
C32 P2 C27 C30 169.1(3)
C23 P2 C27 C30 -82.0(3)
Pt1 P2 C27 C30 51.3(3)
C32 P2 C27 C29 -66.6(3)
C23 P2 C27 C29 42.3(3)
Pt1 P2 C27 C29 175.5(2)
C15 P1 C31 C32 -95.0(3)
C19 P1 C31 C32 151.4(3)
Pt1 P1 C31 C32 29.0(3)
P1 C31 C32 P2 -35.5(3)
C23 P2 C32 C31 151.1(3)
C27 P2 C32 C31 -94.9(3)
Pt1 P2 C32 C31 25.5(3)
C34 Pt2 P3 C63 166.4(3)
C33 Pt2 P3 C63 158.53(17)
P4 Pt2 P3 C63 -10.61(14)
C34 Pt2 P3 C47 -78.1(3)
C33 Pt2 P3 C47 -86.02(18)
P4 Pt2 P3 C47 104.84(15)
C34 Pt2 P3 C51 51.8(3)
C33 Pt2 P3 C51 43.8(2)
P4 Pt2 P3 C51 -125.31(17)
C34 Pt2 P4 C64 176.81(18)
C33 Pt2 P4 C64 -163.1(3)
P3 Pt2 P4 C64 -4.64(14)
C34 Pt2 P4 C59 -69.67(18)
C33 Pt2 P4 C59 -49.6(3)
P3 Pt2 P4 C59 108.88(14)
C34 Pt2 P4 C55 59.6(2)
C33 Pt2 P4 C55 79.7(3)
P3 Pt2 P4 C55 -121.82(17)
P4 Pt2 C33 C34 -30.0(4)
P3 Pt2 C33 C34 174.31(19)
C34 Pt2 C33 C35 175.8(6)
P4 Pt2 C33 C35 145.8(4)
P3 Pt2 C33 C35 -9.9(5)
C35 C33 C34 C41 7.8(10)
Pt2 C33 C34 C41 -176.3(6)
C35 C33 C34 Pt2 -176.0(6)
P4 Pt2 C34 C33 165.02(19)
P3 Pt2 C34 C33 -11.7(4)
C33 Pt2 C34 C41 175.8(6)
P4 Pt2 C34 C41 -19.1(5)
P3 Pt2 C34 C41 164.2(3)
C34 C33 C35 C36 -132.2(6)
Pt2 C33 C35 C36 54.5(6)
C34 C33 C35 C40 49.9(7)
Pt2 C33 C35 C40 -123.4(4)
C40 C35 C36 C37 -0.8(5)
C33 C35 C36 C37 -178.8(3)
C35 C36 C37 C38 1.9(5)
C35 C36 C37 C69 -177.9(3)
C36 C37 C38 C39 -1.5(6)
C69 C37 C38 C39 178.2(4)
C37 C38 C39 C40 0.2(6)
C37 C38 C39 C70 178.8(4)
C38 C39 C40 C35 0.9(6)
C70 C39 C40 C35 -177.8(3)
C36 C35 C40 C39 -0.6(5)
C33 C35 C40 C39 177.4(3)
C33 C34 C41 C46 -41.0(7)
Pt2 C34 C41 C46 145.4(4)
C33 C34 C41 C42 136.9(5)
Pt2 C34 C41 C42 -36.7(7)
C46 C41 C42 C43 -0.5(5)
C34 C41 C42 C43 -178.5(3)
C41 C42 C43 C44 -1.1(6)
C41 C42 C43 C71 178.0(3)
C42 C43 C44 C45 1.5(6)
C71 C43 C44 C45 -177.6(4)
C43 C44 C45 C46 -0.2(6)
C43 C44 C45 C72 -179.3(4)
C44 C45 C46 C41 -1.5(6)
C72 C45 C46 C41 177.5(4)
C42 C41 C46 C45 1.8(6)
C34 C41 C46 C45 179.8(4)
C63 P3 C47 C49 51.7(3)
C51 P3 C47 C49 159.8(3)
Pt2 P3 C47 C49 -65.4(3)
C63 P3 C47 C50 -69.0(4)
C51 P3 C47 C50 39.2(4)
Pt2 P3 C47 C50 173.9(3)
C63 P3 C47 C48 166.7(3)
C51 P3 C47 C48 -85.2(3)
Pt2 P3 C47 C48 49.6(3)
C63 P3 C51 C53 165.8(4)
C47 P3 C51 C53 55.3(4)
Pt2 P3 C51 C53 -76.1(4)
C63 P3 C51 C54 -76.9(3)
C47 P3 C51 C54 172.5(3)
Pt2 P3 C51 C54 41.2(3)
C63 P3 C51 C52 41.9(4)
C47 P3 C51 C52 -68.7(4)
Pt2 P3 C51 C52 160.0(3)
C64 P4 C55 C57 -83.3(3)
C59 P4 C55 C57 166.9(3)
Pt2 P4 C55 C57 37.0(3)
C64 P4 C55 C58 160.3(3)
C59 P4 C55 C58 50.6(3)
Pt2 P4 C55 C58 -79.4(3)
C64 P4 C55 C56 35.8(4)
C59 P4 C55 C56 -73.9(4)
Pt2 P4 C55 C56 156.1(3)
C64 P4 C59 C61 56.8(3)
C55 P4 C59 C61 164.5(3)
Pt2 P4 C59 C61 -59.0(3)
C64 P4 C59 C60 172.4(3)
C55 P4 C59 C60 -79.8(3)
Pt2 P4 C59 C60 56.6(3)
C64 P4 C59 C62 -63.3(4)
C55 P4 C59 C62 44.4(4)
Pt2 P4 C59 C62 -179.1(3)
C47 P3 C63 C64 -92.7(3)
C51 P3 C63 C64 153.6(3)
Pt2 P3 C63 C64 27.6(3)
P3 C63 C64 P4 -33.1(4)
C59 P4 C64 C63 -94.2(3)
C55 P4 C64 C63 153.0(3)
Pt2 P4 C64 C63 23.0(3)
C73 C74 C75 C76 -178(4)
C74 C75 C76 C77 -171(2)
